data_7248068
loop_
_publ_author_name
'Lu, Zu-Jia'
'Wang, Ting-Wei'
'Sun, Mou'
'Xu, Mei-Qi'
'Zhang, Chao'
'Yi, Zhen-Xin'
'Zhang, Jian-Guo'

_publ_section_title
;
 Synthesis of energetic coordination compounds based on pyrazole and
 4-chloropyrazole via co-melting crystallization method
;
_journal_issue 8
_journal_name_full CrystEngComm
_journal_page_first 1178
_journal_page_last 1188
_journal_paper_doi 10.1039/D3CE01182H
_journal_volume 26
_journal_year 2024
_chemical_formula_moiety 'C27 H33 Cu3 N18 O1, N1 O3'
_chemical_formula_sum 'C27 H33 Cu3 N19 O4'
_chemical_formula_weight 878.34
_space_group_crystal_system trigonal
_space_group_IT_number 148
_space_group_name_Hall '-R 3'
_space_group_name_H-M_alt 'R -3 :H'
_atom_sites_solution_hydrogens geom
_atom_sites_solution_primary iterative
_atom_sites_solution_secondary difmap
_audit_block_doi 10.5517/ccdc.csd.cc2h8767
_audit_creation_date 2022-07-30
_audit_creation_method
;
Olex2 1.3
(compiled 2020.11.12 svn.r5f609507 for OlexSys, GUI svn.r6226)
;
_audit_update_record
;
2023-10-18 deposited with the CCDC.	2024-01-15 downloaded from the CCDC.
;
_cell_angle_alpha 90.00
_cell_angle_beta 90.00
_cell_angle_gamma 120.00
_cell_formula_units_Z 6
_cell_length_a 12.1710(13)
_cell_length_b 12.1710(13)
_cell_length_c 43.960(4)
_cell_measurement_reflns_used 3734
_cell_measurement_temperature 298(2)
_cell_measurement_theta_max 28.175
_cell_measurement_theta_min 2.675
_cell_volume 5639.5(10)
_computing_cell_refinement 'Bruker SMART'
_computing_data_collection 'Bruker SMART'
_computing_data_reduction 'Bruker SAINT'
_computing_molecular_graphics 'Olex2 1.3 (Dolomanov et al., 2009)'
_computing_publication_material 'Olex2 1.3 (Dolomanov et al., 2009)'
_computing_structure_refinement 'olex2.refine 1.3 (Bourhis et al., 2015)'
_computing_structure_solution 'olex2.solve 1.3 (Bourhis et al., 2015)'
_diffrn_ambient_temperature 298.15
_diffrn_measured_fraction_theta_full 1.000
_diffrn_measured_fraction_theta_max 1.000
_diffrn_measurement_device_type 'CCD area detector'
_diffrn_measurement_method 'phi and omega scans'
_diffrn_radiation_monochromator graphite
_diffrn_radiation_type MoK\a
_diffrn_radiation_wavelength 0.71073
_diffrn_reflns_av_R_equivalents 0.0606
_diffrn_reflns_av_unetI/netI 0.0456
_diffrn_reflns_limit_h_max 14
_diffrn_reflns_limit_h_min -12
_diffrn_reflns_limit_k_max 14
_diffrn_reflns_limit_k_min -14
_diffrn_reflns_limit_l_max 52
_diffrn_reflns_limit_l_min -47
_diffrn_reflns_number 9447
_diffrn_reflns_theta_full 25.02
_diffrn_reflns_theta_max 25.02
_diffrn_reflns_theta_min 1.99
_diffrn_source 'fine-focus sealed tube'
_exptl_absorpt_coefficient_mu 1.742
_exptl_absorpt_correction_T_max 0.7925
_exptl_absorpt_correction_T_min 0.6056
_exptl_absorpt_correction_type multi-scan
_exptl_absorpt_process_details sadabs
_exptl_crystal_colour blue
_exptl_crystal_colour_primary blue
_exptl_crystal_density_diffrn 1.552
_exptl_crystal_density_meas 1.552
_exptl_crystal_density_method 'not measured'
_exptl_crystal_description block
_exptl_crystal_F_000 2682
_exptl_crystal_size_max 0.32
_exptl_crystal_size_mid 0.17
_exptl_crystal_size_min 0.14
_refine_diff_density_max 1.461
_refine_diff_density_min -0.753
_refine_diff_density_rms 0.103
_refine_ls_extinction_method none
_refine_ls_goodness_of_fit_ref 1.117
_refine_ls_hydrogen_treatment constr
_refine_ls_matrix_type full
_refine_ls_number_parameters 160
_refine_ls_number_reflns 2223
_refine_ls_number_restraints 0
_refine_ls_restrained_S_all 1.117
_refine_ls_R_factor_all 0.0675
_refine_ls_R_factor_gt 0.0560
_refine_ls_shift/su_max 0.000
_refine_ls_shift/su_mean 0.000
_refine_ls_structure_factor_coef Fsqd
_refine_ls_weighting_details 'calc w=1/[\s^2^(Fo^2^)+(0.1062P)^2^+0.7254P] where P=(Fo^2^+2Fc^2^)/3'
_refine_ls_weighting_scheme calc
_refine_ls_wR_factor_gt 0.1606
_refine_ls_wR_factor_ref 0.1678
_reflns_number_gt 1712
_reflns_number_total 2223
_reflns_threshold_expression >2sigma(I)
_cod_data_source_file d3ce01182h2.cif
_cod_data_source_block 220703g
_cod_depositor_comments 'Adding full bibliography for 7248065--7248069.cif.'
_cod_original_sg_symbol_H-M 'R -3'
_cod_database_code 7248068
_olex2_refinement_description
;
1. Fixed Uiso
 At 1.2 times of:
  All C(H) groups, All N(H) groups
2.a Aromatic/amide H refined with riding coordinates:
 N4(H4), N6(H6), C1(H1), C2(H2), C3(H3), C4(H4a), C5(H5), C6(H6a), C7(H7),
 C8(H8), C9(H9)
;
_olex2_submission_special_instructions 'No special instructions were received'

loop_
_space_group_symop_id
_space_group_symop_operation_xyz
1 'x, y, z'
2 '-y, x-y, z'
3 '-x+y, -x, z'
4 'x+2/3, y+1/3, z+1/3'
5 '-y+2/3, x-y+1/3, z+1/3'
6 '-x+y+2/3, -x+1/3, z+1/3'
7 'x+1/3, y+2/3, z+2/3'
8 '-y+1/3, x-y+2/3, z+2/3'
9 '-x+y+1/3, -x+2/3, z+2/3'
10 '-x, -y, -z'
11 'y, -x+y, -z'
12 'x-y, x, -z'
13 '-x+2/3, -y+1/3, -z+1/3'
14 'y+2/3, -x+y+1/3, -z+1/3'
15 'x-y+2/3, x+1/3, -z+1/3'
16 '-x+1/3, -y+2/3, -z+2/3'
17 'y+1/3, -x+y+2/3, -z+2/3'
18 'x-y+1/3, x+2/3, -z+2/3'

loop_
_atom_site_label
_atom_site_type_symbol
_atom_site_fract_x
_atom_site_fract_y
_atom_site_fract_z
_atom_site_U_iso_or_equiv
_atom_site_adp_type
_atom_site_occupancy
_atom_site_calc_flag
_atom_site_disorder_assembly
_atom_site_disorder_group
_atom_site_site_symmetry_order
_atom_site_refinement_flags_posn
_atom_site_refinement_flags_adp
_atom_site_refinement_flags_occupancy
Cu1 Cu 0.12654(5) 0.17828(5) 0.073440(14) 0.0415(3) Uani 1 d . . 1 . . .
N1 N -0.0088(4) 0.2182(3) 0.07455(9) 0.0411(9) Uani 1 d . . 1 . . .
N2 N -0.1305(3) 0.1259(4) 0.07241(10) 0.0443(10) Uani 1 d . . 1 . . .
N3 N 0.1927(5) 0.2536(4) 0.12408(10) 0.0580(12) Uani 1 d . . 1 . . .
N4 N 0.1764(5) 0.3343(4) 0.14128(11) 0.0595(12) Uani 1 d . . 1 . . .
H4 H 0.1716 0.3977 0.1342 0.071 Uiso 1 calc . . 1 R . .
N5 N 0.2387(4) 0.3352(4) 0.04898(9) 0.0472(10) Uani 1 d . . 1 . . .
N6 N 0.2407(4) 0.3313(5) 0.01890(11) 0.0634(12) Uani 1 d . . 1 . . .
H6 H 0.1923 0.2653 0.0082 0.076 Uiso 1 calc . . 1 R . .
N7 N 0.3333 0.6667 0.11881(15) 0.0402(15) Uani 1 d . . 3 S T P
O1 O 0.0000 0.0000 0.08626(12) 0.0352(11) Uani 1 d . . 3 S T P
O2 O 0.2210(3) 0.5827(3) 0.11824(10) 0.0658(11) Uani 1 d . . 1 . . .
C1 C -0.0061(6) 0.3279(5) 0.07725(13) 0.0564(14) Uani 1 d . . 1 . . .
H1 H 0.0671 0.4067 0.0789 0.068 Uiso 1 calc . . 1 R . .
C2 C -0.1286(6) 0.3076(6) 0.07718(15) 0.0688(17) Uani 1 d . . 1 . . .
H2A H -0.1546 0.3675 0.0787 0.083 Uiso 1 calc . . 1 R . .
C3 C -0.2013(6) 0.1807(5) 0.07442(16) 0.0666(17) Uani 1 d . . 1 . . .
H3 H -0.2895 0.1370 0.0740 0.080 Uiso 1 calc . . 1 R . .
C4 C 0.1974(6) 0.1760(6) 0.14362(13) 0.0641(16) Uani 1 d . . 1 . . .
H4A H 0.2108 0.1095 0.1384 0.077 Uiso 1 calc . . 1 R . .
C5 C 0.1808(7) 0.2029(7) 0.17241(15) 0.0779(19) Uani 1 d . . 1 . . .
H5 H 0.1783 0.1596 0.1901 0.094 Uiso 1 calc . . 1 R . .
C6 C 0.1687(7) 0.3063(6) 0.16990(14) 0.0738(18) Uani 1 d . . 1 . . .
H6A H 0.1569 0.3498 0.1858 0.089 Uiso 1 calc . . 1 R . .
C7 C 0.3259(5) 0.4514(5) 0.05617(14) 0.0566(14) Uani 1 d . . 1 . . .
H7 H 0.3465 0.4828 0.0759 0.068 Uiso 1 calc . . 1 R . .
C8 C 0.3814(6) 0.5184(6) 0.0307(2) 0.079(2) Uani 1 d . . 1 . . .
H8 H 0.4460 0.6025 0.0295 0.095 Uiso 1 calc . . 1 R . .
C9 C 0.3239(7) 0.4383(7) 0.00759(18) 0.083(2) Uani 1 d . . 1 . . .
H9 H 0.3411 0.4568 -0.0130 0.100 Uiso 1 calc . . 1 R . .

loop_
_atom_site_aniso_label
_atom_site_aniso_U_11
_atom_site_aniso_U_22
_atom_site_aniso_U_33
_atom_site_aniso_U_23
_atom_site_aniso_U_13
_atom_site_aniso_U_12
Cu1 0.0316(4) 0.0308(4) 0.0592(5) 0.0041(2) 0.0034(2) 0.0133(2)
N1 0.039(2) 0.033(2) 0.051(2) 0.0055(16) -0.0015(17) 0.0177(17)
N2 0.034(2) 0.039(2) 0.064(3) 0.0077(18) 0.0032(18) 0.0205(18)
N3 0.081(3) 0.071(3) 0.045(3) -0.008(2) -0.011(2) 0.055(3)
N4 0.081(3) 0.054(3) 0.055(3) -0.011(2) -0.011(2) 0.042(3)
N5 0.042(2) 0.044(2) 0.049(3) 0.0032(18) 0.0033(18) 0.0167(19)
N6 0.053(3) 0.063(3) 0.063(3) -0.003(2) -0.002(2) 0.020(2)
N7 0.040(2) 0.040(2) 0.041(4) 0.000 0.000 0.0199(12)
O1 0.0323(16) 0.0323(16) 0.041(3) 0.000 0.000 0.0161(8)
O2 0.045(2) 0.048(2) 0.097(3) 0.0066(19) -0.0015(19) 0.0172(18)
C1 0.063(3) 0.044(3) 0.066(4) 0.004(2) -0.006(3) 0.029(3)
C2 0.071(4) 0.058(4) 0.094(5) 0.006(3) 0.004(3) 0.045(3)
C3 0.047(3) 0.049(3) 0.109(5) 0.009(3) 0.005(3) 0.029(3)
C4 0.085(4) 0.065(4) 0.057(4) -0.013(3) -0.027(3) 0.049(3)
C5 0.101(5) 0.079(5) 0.057(4) -0.007(3) -0.024(4) 0.047(4)
C6 0.091(5) 0.078(4) 0.047(4) -0.020(3) -0.009(3) 0.038(4)
C7 0.046(3) 0.038(3) 0.076(4) 0.002(3) 0.006(3) 0.013(2)
C8 0.058(4) 0.045(3) 0.114(6) 0.026(4) 0.018(4) 0.011(3)
C9 0.077(5) 0.084(5) 0.080(5) 0.033(4) 0.022(4) 0.034(4)

loop_
_atom_type_symbol
_atom_type_description
_atom_type_scat_dispersion_real
_atom_type_scat_dispersion_imag
_atom_type_scat_source
C C 0.0033 0.0016 'International Tables Vol C Tables 4.2.6.8 and 6.1.1.4'
H H 0.0000 0.0000 'International Tables Vol C Tables 4.2.6.8 and 6.1.1.4'
N N 0.0061 0.0033 'International Tables Vol C Tables 4.2.6.8 and 6.1.1.4'
O O 0.0106 0.0060 'International Tables Vol C Tables 4.2.6.8 and 6.1.1.4'
Cu Cu 0.3201 1.2651 'International Tables Vol C Tables 4.2.6.8 and 6.1.1.4'

loop_
_geom_angle_atom_site_label_1
_geom_angle_atom_site_label_2
_geom_angle_atom_site_label_3
_geom_angle
_geom_angle_site_symmetry_1
_geom_angle_site_symmetry_3
_geom_angle_publ_flag
N1 Cu1 N2 177.51(15) . 3 ?
N1 Cu1 N3 92.64(16) . . ?
N1 Cu1 N5 91.93(16) . . ?
N1 Cu1 O1 88.58(10) . . ?
N2 Cu1 N3 88.16(16) 3 . ?
N2 Cu1 N5 90.23(16) 3 . ?
N2 Cu1 O1 89.00(11) 3 . ?
N5 Cu1 N3 101.25(17) . . ?
O1 Cu1 N3 94.71(18) . . ?
O1 Cu1 N5 163.98(18) . . ?
N2 N1 Cu1 120.6(3) . . ?
C1 N1 Cu1 131.3(3) . . ?
C1 N1 N2 108.1(4) . . ?
N1 N2 Cu1 121.5(3) . 2 ?
C3 N2 Cu1 130.5(4) . 2 ?
C3 N2 N1 107.2(4) . . ?
N4 N3 Cu1 131.8(3) . . ?
C4 N3 Cu1 117.8(4) . . ?
C4 N3 N4 103.8(4) . . ?
N3 N4 H4 124.0 . . ?
C6 N4 N3 112.1(5) . . ?
C6 N4 H4 124.0 . . ?
N6 N5 Cu1 121.0(3) . . ?
C7 N5 Cu1 133.8(4) . . ?
C7 N5 N6 105.0(4) . . ?
N5 N6 H6 124.1 . . ?
C9 N6 N5 111.7(5) . . ?
C9 N6 H6 124.1 . . ?
O2 N7 O2 119.96(3) 3_565 . ?
O2 N7 O2 119.96(3) 3_565 2_665 ?
O2 N7 O2 119.96(3) . 2_665 ?
Cu1 O1 Cu1 112.50(12) 2 . ?
Cu1 O1 Cu1 112.50(12) . 3 ?
Cu1 O1 Cu1 112.50(12) 2 3 ?
N1 C1 H1 125.1 . . ?
N1 C1 C2 109.8(5) . . ?
C2 C1 H1 125.1 . . ?
C1 C2 H2A 128.2 . . ?
C3 C2 C1 103.6(5) . . ?
C3 C2 H2A 128.2 . . ?
N2 C3 C2 111.2(5) . . ?
N2 C3 H3 124.4 . . ?
C2 C3 H3 124.4 . . ?
N3 C4 H4A 123.9 . . ?
N3 C4 C5 112.2(5) . . ?
C5 C4 H4A 123.9 . . ?
C4 C5 H5 127.7 . . ?
C6 C5 C4 104.6(6) . . ?
C6 C5 H5 127.7 . . ?
N4 C6 C5 107.4(6) . . ?
N4 C6 H6A 126.3 . . ?
C5 C6 H6A 126.3 . . ?
N5 C7 H7 125.0 . . ?
N5 C7 C8 110.0(6) . . ?
C8 C7 H7 125.0 . . ?
C7 C8 H8 127.2 . . ?
C9 C8 C7 105.6(6) . . ?
C9 C8 H8 127.2 . . ?
N6 C9 C8 107.7(6) . . ?
N6 C9 H9 126.2 . . ?
C8 C9 H9 126.2 . . ?

loop_
_geom_bond_atom_site_label_1
_geom_bond_atom_site_label_2
_geom_bond_distance
_geom_bond_site_symmetry_2
_geom_bond_publ_flag
Cu1 N1 1.938(4) . ?
Cu1 N2 1.939(4) 3 ?
Cu1 N3 2.389(4) . ?
Cu1 N5 2.015(4) . ?
Cu1 O1 2.0139(15) . ?
N1 N2 1.342(5) . ?
N1 C1 1.324(6) . ?
N2 Cu1 1.939(4) 2 ?
N2 C3 1.329(6) . ?
N3 N4 1.331(6) . ?
N3 C4 1.299(7) . ?
N4 H4 0.8600 . ?
N4 C6 1.294(8) . ?
N5 N6 1.324(6) . ?
N5 C7 1.314(6) . ?
N6 H6 0.8600 . ?
N6 C9 1.284(8) . ?
N7 O2 1.232(4) 2_665 ?
N7 O2 1.232(4) 3_565 ?
N7 O2 1.232(4) . ?
O1 Cu1 2.0139(15) 2 ?
O1 Cu1 2.0139(15) 3 ?
C1 H1 0.9300 . ?
C1 C2 1.384(8) . ?
C2 H2A 0.9300 . ?
C2 C3 1.349(8) . ?
C3 H3 0.9300 . ?
C4 H4A 0.9300 . ?
C4 C5 1.348(9) . ?
C5 H5 0.9300 . ?
C5 C6 1.343(9) . ?
C6 H6A 0.9300 . ?
C7 H7 0.9300 . ?
C7 C8 1.349(9) . ?
C8 H8 0.9300 . ?
C8 C9 1.339(10) . ?
C9 H9 0.9300 . ?

loop_
_geom_torsion_atom_site_label_1
_geom_torsion_atom_site_label_2
_geom_torsion_atom_site_label_3
_geom_torsion_atom_site_label_4
_geom_torsion
_geom_torsion_site_symmetry_1
_geom_torsion_site_symmetry_2
_geom_torsion_site_symmetry_3
_geom_torsion_site_symmetry_4
_geom_torsion_publ_flag
Cu1 N1 N2 Cu1 8.1(5) . . . 2 ?
Cu1 N1 N2 C3 178.8(4) . . . . ?
Cu1 N1 C1 C2 -179.4(4) . . . . ?
Cu1 N2 C3 C2 170.9(4) 2 . . . ?
Cu1 N3 N4 C6 148.3(5) . . . . ?
Cu1 N3 C4 C5 -153.0(4) . . . . ?
Cu1 N5 N6 C9 -175.7(4) . . . . ?
Cu1 N5 C7 C8 174.7(4) . . . . ?
N1 Cu1 N3 N4 -22.2(5) . . . . ?
N1 Cu1 N3 C4 124.2(5) . . . . ?
N1 Cu1 N5 N6 -93.3(4) . . . . ?
N1 Cu1 N5 C7 92.5(5) . . . . ?
N1 Cu1 O1 Cu1 26.9(2) . . . 2 ?
N1 Cu1 O1 Cu1 155.2(2) . . . 3 ?
N1 N2 C3 C2 1.3(7) . . . . ?
N1 C1 C2 C3 0.2(8) . . . . ?
N2 Cu1 N1 N2 -8(4) 3 . . . ?
N2 Cu1 N1 C1 172(20) 3 . . . ?
N2 Cu1 N3 N4 160.2(5) 3 . . . ?
N2 Cu1 N3 C4 -53.4(5) 3 . . . ?
N2 Cu1 N5 N6 85.4(4) 3 . . . ?
N2 Cu1 N5 C7 -88.7(5) 3 . . . ?
N2 Cu1 O1 Cu1 -152.5(2) 3 . . 2 ?
N2 Cu1 O1 Cu1 -24.2(2) 3 . . 3 ?
N2 N1 C1 C2 0.6(7) . . . . ?
N3 Cu1 N1 N2 -116.4(4) . . . . ?
N3 Cu1 N1 C1 63.5(5) . . . . ?
N3 Cu1 N5 N6 173.6(4) . . . . ?
N3 Cu1 N5 C7 -0.6(5) . . . . ?
N3 Cu1 O1 Cu1 119.5(2) . . . 2 ?
N3 Cu1 O1 Cu1 -112.2(2) . . . 3 ?
N3 N4 C6 C5 0.3(8) . . . . ?
N3 C4 C5 C6 -1.7(8) . . . . ?
N4 N3 C4 C5 1.9(7) . . . . ?
N5 Cu1 N1 N2 142.2(4) . . . . ?
N5 Cu1 N1 C1 -37.8(5) . . . . ?
N5 Cu1 N3 N4 70.3(5) . . . . ?
N5 Cu1 N3 C4 -143.3(5) . . . . ?
N5 Cu1 O1 Cu1 -65.1(5) . . . 2 ?
N5 Cu1 O1 Cu1 63.2(5) . . . 3 ?
N5 N6 C9 C8 0.2(8) . . . . ?
N5 C7 C8 C9 0.3(7) . . . . ?
N6 N5 C7 C8 -0.1(6) . . . . ?
O1 Cu1 N1 N2 -21.8(4) . . . . ?
O1 Cu1 N1 C1 158.2(5) . . . . ?
O1 Cu1 N3 N4 -111.0(5) . . . . ?
O1 Cu1 N3 C4 35.4(5) . . . . ?
O1 Cu1 N5 N6 -1.8(7) . . . . ?
O1 Cu1 N5 C7 -175.9(3) . . . . ?
C1 N1 N2 Cu1 -171.8(4) . . . 2 ?
C1 N1 N2 C3 -1.1(6) . . . . ?
C1 C2 C3 N2 -1.0(8) . . . . ?
C4 N3 N4 C6 -1.4(7) . . . . ?
C4 C5 C6 N4 0.8(8) . . . . ?
C7 N5 N6 C9 -0.1(7) . . . . ?
C7 C8 C9 N6 -0.3(8) . . . . ?
